data_4508999
loop_
_publ_author_name
'Hisaki, Ichiro'
'Sakamoto, Yuu'
'Shigemitsu, Hajime'
'Tohnai, Norimitsu'
'Miyata, Mikiji'

_publ_section_title
;
 Conformational Polymorphism of Octadehydrodibenzo[12]annulene with
 Dimethyl Phthalate Moieties
;
_journal_issue 1
_journal_name_full 'Crystal Growth &amp; Design'
_journal_page_first 414
_journal_paper_doi 10.1021/cg800643e
_journal_volume 9
_journal_year 2009
_chemical_formula_moiety 'C28 H16 O8 '
_chemical_formula_sum 'C28 H16 O8'
_chemical_formula_weight 480.43
_space_group_IT_number 2
_symmetry_cell_setting triclinic
_symmetry_Int_Tables_number 2
_symmetry_space_group_name_Hall '-P 1'
_symmetry_space_group_name_H-M 'P -1'
_cell_angle_alpha 85.170(2)
_cell_angle_beta 87.758(2)
_cell_angle_gamma 74.583(2)
_cell_formula_units_Z 2
_cell_length_a 7.9839(2)
_cell_length_b 8.8536(3)
_cell_length_c 16.1096(5)
_cell_measurement_reflns_used 6820
_cell_measurement_temperature 153.1
_cell_measurement_theta_max 68.3
_cell_measurement_theta_min 5.2
_cell_volume 1093.69(6)
_computing_cell_refinement PROCESS-AUTO
_computing_data_collection PROCESS-AUTO
_computing_data_reduction CrystalStructure
_computing_publication_material 'CrystalStructure 3.8'
_computing_structure_refinement SHELXL
_computing_structure_solution SIR2004
_diffrn_detector_area_resol_mean 10.00
_diffrn_measured_fraction_theta_full 0.974
_diffrn_measured_fraction_theta_max 0.974
_diffrn_measurement_device_type 'Rigaku RAXIS-RAPID'
_diffrn_measurement_method \w
_diffrn_radiation_type 'Cu K\a'
_diffrn_radiation_wavelength 1.54187
_diffrn_reflns_av_R_equivalents 0.055
_diffrn_reflns_limit_h_max 9
_diffrn_reflns_limit_h_min -9
_diffrn_reflns_limit_k_max 10
_diffrn_reflns_limit_k_min -10
_diffrn_reflns_limit_l_max 19
_diffrn_reflns_limit_l_min -19
_diffrn_reflns_number 13385
_diffrn_reflns_theta_full 68.21
_diffrn_reflns_theta_max 68.21
_exptl_absorpt_coefficient_mu 0.909
_exptl_absorpt_correction_type none
_exptl_crystal_colour yellow
_exptl_crystal_density_diffrn 1.459
_exptl_crystal_density_method 'not measured'
_exptl_crystal_description prism
_exptl_crystal_F_000 496.00
_exptl_crystal_size_max 0.40
_exptl_crystal_size_mid 0.10
_exptl_crystal_size_min 0.10
_refine_diff_density_max 0.29
_refine_diff_density_min -0.35
_refine_ls_extinction_method none
_refine_ls_goodness_of_fit_ref 1.135
_refine_ls_hydrogen_treatment refall
_refine_ls_number_parameters 326
_refine_ls_number_reflns 3911
_refine_ls_R_factor_gt 0.0460
_refine_ls_shift/su_max 0.0000
_refine_ls_structure_factor_coef Fsqd
_refine_ls_weighting_details 'w = 1/[\s^2^(Fo^2^)+(0.0521P)^2^+0.6575P] where P=(Fo^2^+2Fc^2^)/3'
_refine_ls_weighting_scheme calc
_refine_ls_wR_factor_ref 0.1373
_reflns_number_gt 2912
_reflns_number_total 3911
_reflns_threshold_expression F^2^>2.0\s(F^2^)
_cod_data_source_file cg800643esup2.cif
_cod_data_source_block D12DBA_formII
_cod_original_formula_sum 'C28 H16 O8 '
_cod_database_code 4508999

loop_
_symmetry_equiv_pos_site_id
_symmetry_equiv_pos_as_xyz
1 +X,+Y,+Z
2 -X,-Y,-Z

loop_
_atom_site_label
_atom_site_type_symbol
_atom_site_fract_x
_atom_site_fract_y
_atom_site_fract_z
_atom_site_U_iso_or_equiv
_atom_site_adp_type
_atom_site_occupancy
_atom_site_symmetry_multiplicity
_atom_site_calc_flag
_atom_site_refinement_flags
O(1) O 0.2469(2) -0.0327(2) 0.74101(11) 0.0319(4) Uani 1.00 1 d .
O(2) O 0.4381(2) -0.26996(19) 0.76035(11) 0.0286(4) Uani 1.00 1 d .
O(3) O 0.6270(2) -0.1673(2) 0.87878(10) 0.0338(4) Uani 1.00 1 d .
O(4) O 0.8870(2) -0.29710(19) 0.82830(10) 0.0264(4) Uani 1.00 1 d .
O(5) O 1.4617(2) 0.7151(2) 0.23263(11) 0.0327(4) Uani 1.00 1 d .
O(6) O 1.3495(2) 0.6492(2) 0.11920(10) 0.0296(4) Uani 1.00 1 d .
O(7) O 1.0702(2) 0.9211(2) 0.13466(10) 0.0291(4) Uani 1.00 1 d .
O(9) O 0.8456(2) 0.8239(2) 0.10935(10) 0.0275(4) Uani 1.00 1 d .
C(1) C 0.6451(2) 0.3085(3) 0.46869(15) 0.0259(5) Uani 1.00 1 d .
C(2) C 0.6241(2) 0.2123(3) 0.52269(15) 0.0261(5) Uani 1.00 1 d .
C(3) C 0.6479(2) 0.1000(2) 0.59326(15) 0.0235(5) Uani 1.00 1 d .
C(4) C 0.5152(2) 0.0424(2) 0.63009(14) 0.0237(5) Uani 1.00 1 d .
C(5) C 0.5435(2) -0.0598(2) 0.70142(14) 0.0205(5) Uani 1.00 1 d .
C(6) C 0.3931(2) -0.1153(2) 0.73686(14) 0.0213(5) Uani 1.00 1 d .
C(7) C 0.3049(3) -0.3290(3) 0.80421(17) 0.0324(6) Uani 1.00 1 d .
C(8) C 0.7068(2) -0.1040(2) 0.73808(14) 0.0205(5) Uani 1.00 1 d .
C(9) C 0.7319(2) -0.1914(2) 0.82210(14) 0.0225(5) Uani 1.00 1 d .
C(10) C 0.9226(3) -0.3831(3) 0.90879(15) 0.0328(6) Uani 1.00 1 d .
C(11) C 0.8436(2) -0.0513(2) 0.70067(14) 0.0214(5) Uani 1.00 1 d .
C(12) C 0.8172(2) 0.0504(2) 0.62884(14) 0.0215(5) Uani 1.00 1 d .
C(13) C 0.9516(2) 0.1122(2) 0.58873(14) 0.0227(5) Uani 1.00 1 d .
C(14) C 1.0359(2) 0.1803(2) 0.54376(14) 0.0213(5) Uani 1.00 1 d .
C(15) C 1.0984(2) 0.2735(2) 0.48456(14) 0.0217(5) Uani 1.00 1 d .
C(16) C 1.1225(2) 0.3642(2) 0.42808(14) 0.0222(5) Uani 1.00 1 d .
C(17) C 1.0980(2) 0.4777(2) 0.35777(14) 0.0209(5) Uani 1.00 1 d .
C(18) C 1.2314(2) 0.5273(2) 0.31584(14) 0.0231(5) Uani 1.00 1 d .
C(19) C 1.1973(2) 0.6345(2) 0.24605(14) 0.0216(5) Uani 1.00 1 d .
C(20) C 1.3496(2) 0.6733(2) 0.20036(15) 0.0243(5) Uani 1.00 1 d .
C(21) C 1.4756(3) 0.7075(3) 0.06819(17) 0.0404(7) Uani 1.00 1 d .
C(22) C 1.0270(2) 0.6980(2) 0.21891(14) 0.0223(5) Uani 1.00 1 d .
C(23) C 0.9875(2) 0.8258(2) 0.15069(14) 0.0233(5) Uani 1.00 1 d .
C(24) C 0.7781(3) 0.9577(3) 0.05081(16) 0.0334(6) Uani 1.00 1 d .
C(25) C 0.8918(2) 0.6509(2) 0.26072(14) 0.0215(5) Uani 1.00 1 d .
C(26) C 0.9249(2) 0.5392(2) 0.32837(14) 0.0215(5) Uani 1.00 1 d .
C(27) C 0.7899(2) 0.4802(2) 0.36995(15) 0.0253(5) Uani 1.00 1 d .
C(28) C 0.7064(2) 0.4069(2) 0.41240(15) 0.0252(5) Uani 1.00 1 d .
H(1) H 0.4032 0.0733 0.6061 0.028 Uiso 1.00 1 c R
H(2) H 0.3496 -0.4420 0.8186 0.039 Uiso 1.00 1 c R
H(3) H 0.2036 -0.3103 0.7686 0.039 Uiso 1.00 1 c R
H(4) H 0.2709 -0.2746 0.8552 0.039 Uiso 1.00 1 c R
H(5) H 1.0382 -0.4571 0.9074 0.039 Uiso 1.00 1 c R
H(6) H 0.8350 -0.4411 0.9222 0.039 Uiso 1.00 1 c R
H(7) H 0.9188 -0.3093 0.9513 0.039 Uiso 1.00 1 c R
H(8) H 0.9557 -0.0851 0.7244 0.026 Uiso 1.00 1 c R
H(9) H 1.3472 0.4879 0.3349 0.028 Uiso 1.00 1 c R
H(10) H 1.4669 0.6852 0.0102 0.049 Uiso 1.00 1 c R
H(11) H 1.5928 0.6554 0.0882 0.049 Uiso 1.00 1 c R
H(12) H 1.4525 0.8212 0.0717 0.049 Uiso 1.00 1 c R
H(13) H 0.6751 0.9445 0.0242 0.040 Uiso 1.00 1 c R
H(14) H 0.8671 0.9653 0.0082 0.040 Uiso 1.00 1 c R
H(15) H 0.7464 1.0539 0.0804 0.040 Uiso 1.00 1 c R
H(16) H 0.7757 0.6953 0.2430 0.026 Uiso 1.00 1 c R

loop_
_atom_site_aniso_label
_atom_site_aniso_U_11
_atom_site_aniso_U_22
_atom_site_aniso_U_33
_atom_site_aniso_U_12
_atom_site_aniso_U_13
_atom_site_aniso_U_23
O(1) 0.0194(8) 0.0303(10) 0.0423(10) -0.0034(7) 0.0032(7) 0.0056(8)
O(2) 0.0207(8) 0.0236(9) 0.0398(10) -0.0057(7) 0.0043(7) 0.0041(7)
O(3) 0.0256(9) 0.0465(11) 0.0243(9) -0.0034(8) 0.0039(7) 0.0029(8)
O(4) 0.0225(8) 0.0287(9) 0.0246(8) -0.0026(7) -0.0020(6) 0.0050(7)
O(5) 0.0216(8) 0.0402(10) 0.0398(10) -0.0150(7) -0.0006(7) -0.0013(8)
O(6) 0.0240(8) 0.0413(10) 0.0238(9) -0.0118(7) 0.0053(6) 0.0028(7)
O(7) 0.0280(8) 0.0316(9) 0.0294(9) -0.0133(7) -0.0000(7) 0.0049(7)
O(9) 0.0236(8) 0.0331(9) 0.0256(9) -0.0090(7) -0.0059(6) 0.0070(7)
C(1) 0.0165(11) 0.0330(14) 0.0283(13) -0.0083(10) -0.0031(9) 0.0042(11)
C(2) 0.0160(11) 0.0326(14) 0.0303(13) -0.0088(10) -0.0012(9) 0.0019(11)
C(3) 0.0221(11) 0.0248(12) 0.0242(12) -0.0083(10) -0.0003(9) 0.0014(10)
C(4) 0.0188(11) 0.0291(13) 0.0232(12) -0.0069(10) -0.0013(9) -0.0001(10)
C(5) 0.0211(11) 0.0189(11) 0.0209(11) -0.0051(9) 0.0008(9) -0.0006(9)
C(6) 0.0197(11) 0.0255(12) 0.0192(11) -0.0075(9) -0.0019(9) 0.0005(9)
C(7) 0.0267(12) 0.0335(15) 0.0392(15) -0.0156(11) 0.0066(11) 0.0059(11)
C(8) 0.0202(11) 0.0211(12) 0.0202(11) -0.0061(9) 0.0018(9) 0.0002(9)
C(9) 0.0210(11) 0.0247(12) 0.0230(12) -0.0081(9) -0.0027(9) -0.0006(9)
C(10) 0.0348(14) 0.0350(15) 0.0257(13) -0.0060(11) -0.0063(10) 0.0065(11)
C(11) 0.0179(11) 0.0232(12) 0.0236(12) -0.0060(9) -0.0006(9) -0.0026(9)
C(12) 0.0215(11) 0.0212(12) 0.0236(12) -0.0085(9) 0.0035(9) -0.0037(9)
C(13) 0.0198(11) 0.0247(13) 0.0238(12) -0.0054(9) -0.0030(9) -0.0025(10)
C(14) 0.0164(10) 0.0243(12) 0.0232(12) -0.0053(9) -0.0036(9) 0.0001(9)
C(15) 0.0169(10) 0.0244(12) 0.0229(12) -0.0038(9) -0.0013(9) -0.0009(10)
C(16) 0.0166(10) 0.0253(13) 0.0240(12) -0.0045(9) -0.0013(9) -0.0003(10)
C(17) 0.0229(11) 0.0213(12) 0.0189(11) -0.0064(9) 0.0003(9) -0.0023(9)
C(18) 0.0196(11) 0.0240(12) 0.0244(12) -0.0039(9) 0.0012(9) -0.0011(10)
C(19) 0.0198(11) 0.0232(12) 0.0226(12) -0.0072(9) 0.0001(9) -0.0018(9)
C(20) 0.0174(11) 0.0262(13) 0.0273(13) -0.0038(9) -0.0004(9) 0.0020(10)
C(21) 0.0295(14) 0.0540(19) 0.0357(15) -0.0138(13) 0.0095(11) 0.0128(13)
C(22) 0.0212(11) 0.0275(13) 0.0189(11) -0.0077(9) 0.0001(9) -0.0013(9)
C(23) 0.0196(11) 0.0293(13) 0.0211(12) -0.0074(10) 0.0024(9) -0.0010(10)
C(24) 0.0317(13) 0.0386(15) 0.0269(13) -0.0070(11) -0.0057(11) 0.0095(11)
C(25) 0.0183(11) 0.0242(12) 0.0225(12) -0.0063(9) -0.0010(9) -0.0022(9)
C(26) 0.0207(11) 0.0250(12) 0.0207(11) -0.0090(9) 0.0008(9) -0.0026(9)
C(27) 0.0207(11) 0.0312(14) 0.0236(12) -0.0070(10) -0.0032(9) 0.0016(10)
C(28) 0.0190(11) 0.0330(14) 0.0233(12) -0.0077(10) -0.0047(9) 0.0048(10)

loop_
_atom_type_symbol
_atom_type_description
_atom_type_scat_dispersion_real
_atom_type_scat_dispersion_imag
_atom_type_scat_source
C C 0.018 0.009
;
International Tables for Crystallography
(1992, Vol. C, Tables 4.2.6.8 and 6.1.1.4)
;
H H 0.000 0.000
;
International Tables for Crystallography
(1992, Vol. C, Table 6.1.1.4)
;
O O 0.049 0.032
;
International Tables for Crystallography
(1992, Vol. C, Tables 4.2.6.8 and 6.1.1.4)
;

loop_
_geom_angle_atom_site_label_1
_geom_angle_atom_site_label_2
_geom_angle_atom_site_label_3
_geom_angle
_geom_angle_publ_flag
C(6) O(2) C(7) 115.48(16) yes
C(9) O(4) C(10) 115.30(17) yes
C(20) O(6) C(21) 114.7(2) yes
C(23) O(9) C(24) 116.2(2) yes
C(2) C(1) C(28) 167.4(2) yes
C(1) C(2) C(3) 163.4(2) yes
C(2) C(3) C(4) 123.5(2) yes
C(2) C(3) C(12) 117.4(2) yes
C(4) C(3) C(12) 119.1(2) yes
C(3) C(4) C(5) 121.0(2) yes
C(4) C(5) C(6) 117.30(19) yes
C(4) C(5) C(8) 120.1(2) yes
C(6) C(5) C(8) 122.64(19) yes
O(1) C(6) O(2) 123.8(2) yes
O(1) C(6) C(5) 123.9(2) yes
O(2) C(6) C(5) 112.18(17) yes
C(5) C(8) C(9) 120.7(2) yes
C(5) C(8) C(11) 119.9(2) yes
C(9) C(8) C(11) 119.0(2) yes
O(3) C(9) O(4) 123.61(19) yes
O(3) C(9) C(8) 124.18(18) yes
O(4) C(9) C(8) 112.19(18) yes
C(8) C(11) C(12) 120.6(2) yes
C(3) C(12) C(11) 119.3(2) yes
C(3) C(12) C(13) 117.49(19) yes
C(11) C(12) C(13) 123.2(2) yes
C(12) C(13) C(14) 165.9(2) yes
C(13) C(14) C(15) 167.7(2) yes
C(14) C(15) C(16) 168.1(2) yes
C(15) C(16) C(17) 163.2(2) yes
C(16) C(17) C(18) 124.22(19) yes
C(16) C(17) C(26) 117.0(2) yes
C(18) C(17) C(26) 118.73(19) yes
C(17) C(18) C(19) 120.7(2) yes
C(18) C(19) C(20) 117.56(19) yes
C(18) C(19) C(22) 120.4(2) yes
C(20) C(19) C(22) 121.96(19) yes
O(5) C(20) O(6) 124.0(2) yes
O(5) C(20) C(19) 124.6(2) yes
O(6) C(20) C(19) 111.4(2) yes
C(19) C(22) C(23) 120.6(2) yes
C(19) C(22) C(25) 119.6(2) yes
C(23) C(22) C(25) 119.58(19) yes
O(7) C(23) O(9) 123.7(2) yes
O(7) C(23) C(22) 124.9(2) yes
O(9) C(23) C(22) 111.4(2) yes
C(22) C(25) C(26) 120.5(2) yes
C(17) C(26) C(25) 120.0(2) yes
C(17) C(26) C(27) 117.87(19) yes
C(25) C(26) C(27) 122.2(2) yes
C(26) C(27) C(28) 165.9(2) yes
C(1) C(28) C(27) 167.6(2) yes
C(3) C(4) H(1) 119.5 no
C(5) C(4) H(1) 119.5 no
O(2) C(7) H(2) 109.5 no
O(2) C(7) H(3) 109.5 no
O(2) C(7) H(4) 109.5 no
H(2) C(7) H(3) 109.5 no
H(2) C(7) H(4) 109.5 no
H(3) C(7) H(4) 109.5 no
O(4) C(10) H(5) 109.5 no
O(4) C(10) H(6) 109.5 no
O(4) C(10) H(7) 109.5 no
H(5) C(10) H(6) 109.5 no
H(5) C(10) H(7) 109.5 no
H(6) C(10) H(7) 109.5 no
C(8) C(11) H(8) 119.7 no
C(12) C(11) H(8) 119.7 no
C(17) C(18) H(9) 119.7 no
C(19) C(18) H(9) 119.7 no
O(6) C(21) H(10) 109.5 no
O(6) C(21) H(11) 109.5 no
O(6) C(21) H(12) 109.5 no
H(10) C(21) H(11) 109.5 no
H(10) C(21) H(12) 109.5 no
H(11) C(21) H(12) 109.5 no
O(9) C(24) H(13) 109.5 no
O(9) C(24) H(14) 109.5 no
O(9) C(24) H(15) 109.5 no
H(13) C(24) H(14) 109.5 no
H(13) C(24) H(15) 109.5 no
H(14) C(24) H(15) 109.5 no
C(22) C(25) H(16) 119.7 no
C(26) C(25) H(16) 119.7 no

loop_
_geom_bond_atom_site_label_1
_geom_bond_atom_site_label_2
_geom_bond_distance
_geom_bond_publ_flag
O(1) C(6) 1.204(2) yes
O(2) C(6) 1.345(2) yes
O(2) C(7) 1.441(3) yes
O(3) C(9) 1.208(2) yes
O(4) C(9) 1.340(2) yes
O(4) C(10) 1.445(2) yes
O(5) C(20) 1.206(3) yes
O(6) C(20) 1.342(2) yes
O(6) C(21) 1.447(3) yes
O(7) C(23) 1.209(3) yes
O(9) C(23) 1.341(2) yes
O(9) C(24) 1.447(2) yes
C(1) C(2) 1.205(3) yes
C(1) C(28) 1.371(3) yes
C(2) C(3) 1.429(3) yes
C(3) C(4) 1.387(3) yes
C(3) C(12) 1.432(3) yes
C(4) C(5) 1.388(3) yes
C(5) C(6) 1.491(3) yes
C(5) C(8) 1.397(3) yes
C(8) C(9) 1.494(3) yes
C(8) C(11) 1.395(3) yes
C(11) C(12) 1.392(3) yes
C(12) C(13) 1.437(3) yes
C(13) C(14) 1.203(3) yes
C(14) C(15) 1.374(3) yes
C(15) C(16) 1.206(3) yes
C(16) C(17) 1.433(3) yes
C(17) C(18) 1.388(3) yes
C(17) C(26) 1.428(3) yes
C(18) C(19) 1.395(3) yes
C(19) C(20) 1.499(3) yes
C(19) C(22) 1.398(3) yes
C(22) C(23) 1.488(3) yes
C(22) C(25) 1.389(3) yes
C(25) C(26) 1.392(3) yes
C(26) C(27) 1.437(3) yes
C(27) C(28) 1.205(3) yes
C(4) H(1) 0.950 no
C(7) H(2) 0.980 no
C(7) H(3) 0.980 no
C(7) H(4) 0.980 no
C(10) H(5) 0.980 no
C(10) H(6) 0.980 no
C(10) H(7) 0.980 no
C(11) H(8) 0.950 no
C(18) H(9) 0.950 no
C(21) H(10) 0.980 no
C(21) H(11) 0.980 no
C(21) H(12) 0.980 no
C(24) H(13) 0.980 no
C(24) H(14) 0.980 no
C(24) H(15) 0.980 no
C(25) H(16) 0.950 no

loop_
_geom_contact_atom_site_label_1
_geom_contact_atom_site_label_2
_geom_contact_distance
_geom_contact_site_symmetry_2
O(1) O(7) 3.163(2) 2_666
O(1) O(9) 3.108(2) 2_666
O(1) C(11) 3.359(2) 1_455
O(1) C(13) 3.397(2) 1_455
O(1) C(22) 3.278(2) 2_666
O(1) C(23) 2.892(2) 2_666
O(1) C(24) 3.461(3) 2_666
O(1) C(25) 3.264(2) 2_666
O(2) C(18) 3.268(2) 2_756
O(2) C(20) 3.537(2) 2_756
O(2) C(28) 3.480(3) 2_656
O(3) C(21) 3.443(3) 1_446
O(3) C(24) 3.442(3) 1_546
O(3) C(24) 3.474(2) 2_666
O(4) O(7) 3.537(2) 2_766
O(4) C(7) 3.283(3) 1_655
O(4) C(17) 3.498(2) 2_756
O(4) C(18) 3.527(3) 2_756
O(4) C(19) 3.542(3) 2_756
O(4) C(22) 3.573(2) 2_756
O(4) C(25) 3.550(2) 2_756
O(4) C(26) 3.481(2) 2_756
O(5) C(3) 3.337(3) 2_766
O(5) C(4) 3.252(3) 2_766
O(5) C(5) 3.305(3) 2_766
O(5) C(7) 3.518(3) 2_756
O(5) C(8) 3.413(2) 2_766
O(5) C(11) 3.526(2) 2_766
O(5) C(12) 3.491(2) 2_766
O(5) C(25) 3.370(2) 1_655
O(5) C(27) 3.587(2) 1_655
O(6) C(7) 3.563(2) 2_756
O(7) O(1) 3.163(2) 2_666
O(7) O(4) 3.537(2) 2_766
O(7) C(8) 3.517(3) 2_766
O(7) C(9) 3.329(3) 2_766
O(7) C(11) 3.149(3) 2_766
O(7) C(24) 3.378(3) 2_775
O(9) O(1) 3.108(2) 2_666
O(9) C(21) 3.481(3) 1_455
C(3) O(5) 3.337(3) 2_766
C(4) O(5) 3.252(3) 2_766
C(5) O(5) 3.305(3) 2_766
C(7) O(4) 3.283(3) 1_455
C(7) O(5) 3.518(3) 2_756
C(7) O(6) 3.563(2) 2_756
C(7) C(10) 3.553(3) 1_455
C(7) C(20) 3.530(3) 2_756
C(7) C(27) 3.402(3) 2_656
C(8) O(5) 3.413(2) 2_766
C(8) O(7) 3.517(3) 2_766
C(9) O(7) 3.329(3) 2_766
C(10) C(7) 3.553(3) 1_655
C(10) C(10) 3.514(3) 2_747
C(10) C(22) 3.532(3) 2_756
C(11) O(1) 3.359(2) 1_655
C(11) O(5) 3.526(2) 2_766
C(11) O(7) 3.149(3) 2_766
C(11) C(16) 3.546(3) 2_756
C(12) O(5) 3.491(2) 2_766
C(12) C(14) 3.565(3) 2_756
C(12) C(15) 3.431(3) 2_756
C(12) C(19) 3.552(3) 2_766
C(13) O(1) 3.397(2) 1_655
C(13) C(13) 3.561(3) 2_756
C(13) C(14) 3.471(3) 2_756
C(13) C(18) 3.585(3) 2_766
C(13) C(19) 3.587(3) 2_766
C(14) C(12) 3.565(3) 2_756
C(14) C(13) 3.471(3) 2_756
C(14) C(17) 3.432(3) 2_766
C(14) C(26) 3.440(3) 2_766
C(15) C(12) 3.431(3) 2_756
C(15) C(16) 3.597(3) 2_766
C(15) C(17) 3.543(3) 2_766
C(15) C(26) 3.536(3) 2_766
C(16) C(11) 3.546(3) 2_756
C(16) C(15) 3.597(3) 2_766
C(17) O(4) 3.498(2) 2_756
C(17) C(14) 3.432(3) 2_766
C(17) C(15) 3.543(3) 2_766
C(18) O(2) 3.268(2) 2_756
C(18) O(4) 3.527(3) 2_756
C(18) C(13) 3.585(3) 2_766
C(19) O(4) 3.542(3) 2_756
C(19) C(12) 3.552(3) 2_766
C(19) C(13) 3.587(3) 2_766
C(20) O(2) 3.537(2) 2_756
C(20) C(7) 3.530(3) 2_756
C(21) O(3) 3.443(3) 1_664
C(21) O(9) 3.481(3) 1_655
C(21) C(24) 3.567(3) 2_775
C(22) O(1) 3.278(2) 2_666
C(22) O(4) 3.573(2) 2_756
C(22) C(10) 3.532(3) 2_756
C(23) O(1) 2.892(2) 2_666
C(24) O(1) 3.461(3) 2_666
C(24) O(3) 3.442(3) 1_564
C(24) O(3) 3.474(2) 2_666
C(24) O(7) 3.378(3) 2_775
C(24) C(21) 3.567(3) 2_775
C(25) O(1) 3.264(2) 2_666
C(25) O(4) 3.550(2) 2_756
C(25) O(5) 3.370(2) 1_455
C(26) O(4) 3.481(2) 2_756
C(26) C(14) 3.440(3) 2_766
C(26) C(15) 3.536(3) 2_766
C(27) O(5) 3.587(2) 1_455
C(27) C(7) 3.402(3) 2_656
C(28) O(2) 3.480(3) 2_656
O(1) H(8) 2.517 1_455
O(1) H(15) 2.869 2_666
O(1) H(16) 2.978 2_666
O(2) H(9) 2.748 2_756
O(2) H(15) 3.383 2_666
O(3) H(10) 2.834 1_446
O(3) H(12) 3.360 1_446
O(3) H(12) 3.126 2_766
O(3) H(13) 2.698 1_546
O(3) H(13) 3.138 2_666
O(3) H(14) 3.365 1_546
O(3) H(15) 2.949 2_666
O(4) H(2) 3.575 1_655
O(4) H(3) 2.645 1_655
O(4) H(4) 3.172 1_655
O(5) H(2) 2.664 2_756
O(5) H(16) 2.477 1_655
O(6) H(2) 2.770 2_756
O(6) H(6) 2.782 2_756
O(7) H(4) 3.572 2_666
O(7) H(8) 2.768 2_766
O(7) H(13) 3.531 2_775
O(7) H(14) 2.519 2_775
O(9) H(5) 3.164 2_756
O(9) H(7) 2.870 1_564
O(9) H(11) 2.856 1_455
O(9) H(12) 3.226 1_455
C(1) H(9) 3.262 1_455
C(2) H(1) 3.458 2_656
C(4) H(16) 3.540 2_666
C(6) H(8) 3.443 1_455
C(6) H(15) 3.145 2_666
C(7) H(5) 3.045 1_455
C(7) H(8) 3.271 1_455
C(7) H(9) 3.561 2_756
C(7) H(11) 3.168 2_756
C(7) H(15) 3.119 2_666
C(9) H(13) 3.537 1_546
C(10) H(2) 3.577 1_655
C(10) H(3) 3.267 1_655
C(10) H(4) 3.239 1_655
C(10) H(5) 3.162 2_747
C(10) H(6) 3.417 2_747
C(10) H(7) 3.384 2_747
C(10) H(14) 3.510 1_546
C(11) H(3) 3.322 1_655
C(13) H(1) 3.550 1_655
C(14) H(1) 3.017 1_655
C(15) H(1) 3.224 1_655
C(19) H(6) 3.379 2_756
C(20) H(2) 2.736 2_756
C(20) H(6) 3.580 2_756
C(20) H(16) 3.556 1_655
C(21) H(2) 2.920 2_756
C(21) H(13) 2.981 1_655
C(21) H(13) 3.249 2_775
C(21) H(14) 3.584 2_775
C(21) H(15) 3.290 2_775
C(22) H(5) 3.219 2_756
C(22) H(6) 3.301 2_756
C(23) H(5) 3.530 2_756
C(23) H(8) 3.305 2_766
C(23) H(14) 3.381 2_775
C(24) H(4) 3.225 2_666
C(24) H(7) 2.916 1_564
C(24) H(10) 3.336 2_775
C(24) H(11) 3.388 1_455
C(24) H(12) 3.141 1_455
C(24) H(12) 2.972 2_775
C(24) H(14) 3.178 2_775
C(25) H(2) 3.355 2_656
C(25) H(3) 3.374 2_656
C(25) H(5) 3.278 2_756
C(26) H(2) 3.592 2_656
C(26) H(3) 3.059 2_656
C(27) H(2) 3.350 2_656
C(27) H(3) 2.786 2_656
C(27) H(9) 3.583 1_455
C(28) H(3) 3.111 2_656
C(28) H(9) 3.056 1_455
H(1) C(2) 3.458 2_656
H(1) C(13) 3.550 1_455
H(1) C(14) 3.017 1_455
H(1) C(15) 3.224 1_455
H(1) H(16) 3.340 2_666
H(2) O(4) 3.575 1_455
H(2) O(5) 2.664 2_756
H(2) O(6) 2.770 2_756
H(2) C(10) 3.577 1_455
H(2) C(20) 2.736 2_756
H(2) C(21) 2.920 2_756
H(2) C(25) 3.355 2_656
H(2) C(26) 3.592 2_656
H(2) C(27) 3.350 2_656
H(2) H(5) 2.848 1_455
H(2) H(9) 3.364 2_756
H(2) H(10) 3.468 2_756
H(2) H(11) 2.269 2_756
H(2) H(16) 2.943 2_656
H(3) O(4) 2.645 1_455
H(3) C(10) 3.267 1_455
H(3) C(11) 3.322 1_455
H(3) C(25) 3.374 2_656
H(3) C(26) 3.059 2_656
H(3) C(27) 2.786 2_656
H(3) C(28) 3.111 2_656
H(3) H(5) 2.937 1_455
H(3) H(8) 2.484 1_455
H(3) H(15) 3.567 2_666
H(3) H(16) 3.388 2_656
H(4) O(4) 3.172 1_455
H(4) O(7) 3.572 2_666
H(4) C(10) 3.239 1_455
H(4) C(24) 3.225 2_666
H(4) H(5) 2.831 1_455
H(4) H(7) 3.230 1_455
H(4) H(8) 3.341 1_455
H(4) H(10) 2.944 1_446
H(4) H(11) 3.315 2_756
H(4) H(14) 3.574 2_666
H(4) H(15) 2.259 2_666
H(5) O(9) 3.164 2_756
H(5) C(7) 3.045 1_655
H(5) C(10) 3.162 2_747
H(5) C(22) 3.219 2_756
H(5) C(23) 3.530 2_756
H(5) C(25) 3.278 2_756
H(5) H(2) 2.848 1_655
H(5) H(3) 2.937 1_655
H(5) H(4) 2.831 1_655
H(5) H(5) 3.094 2_747
H(5) H(6) 2.948 2_747
H(5) H(7) 2.909 2_747
H(5) H(11) 3.003 2_856
H(5) H(16) 3.382 2_756
H(6) O(6) 2.782 2_756
H(6) C(10) 3.417 2_747
H(6) C(19) 3.379 2_756
H(6) C(20) 3.580 2_756
H(6) C(22) 3.301 2_756
H(6) H(5) 2.948 2_747
H(6) H(6) 3.595 2_747
H(6) H(7) 3.184 2_747
H(6) H(10) 3.177 1_446
H(6) H(11) 3.275 1_446
H(7) O(9) 2.870 1_546
H(7) C(10) 3.384 2_747
H(7) C(24) 2.916 1_546
H(7) H(4) 3.230 1_655
H(7) H(5) 2.909 2_747
H(7) H(6) 3.184 2_747
H(7) H(7) 3.532 2_747
H(7) H(11) 3.406 1_446
H(7) H(13) 2.856 1_546
H(7) H(14) 2.595 1_546
H(8) O(1) 2.517 1_655
H(8) O(7) 2.768 2_766
H(8) C(6) 3.443 1_655
H(8) C(7) 3.271 1_655
H(8) C(23) 3.305 2_766
H(8) H(3) 2.484 1_655
H(8) H(4) 3.341 1_655
H(9) O(2) 2.748 2_756
H(9) C(1) 3.262 1_655
H(9) C(7) 3.561 2_756
H(9) C(27) 3.583 1_655
H(9) C(28) 3.056 1_655
H(9) H(2) 3.364 2_756
H(10) O(3) 2.834 1_664
H(10) C(24) 3.336 2_775
H(10) H(2) 3.468 2_756
H(10) H(4) 2.944 1_664
H(10) H(6) 3.177 1_664
H(10) H(10) 3.223 2_865
H(10) H(13) 3.199 1_655
H(10) H(13) 3.179 2_775
H(10) H(14) 3.506 2_775
H(10) H(15) 2.811 2_775
H(11) O(9) 2.856 1_655
H(11) C(7) 3.168 2_756
H(11) C(24) 3.388 1_655
H(11) H(2) 2.269 2_756
H(11) H(4) 3.315 2_756
H(11) H(5) 3.003 2_856
H(11) H(6) 3.275 1_664
H(11) H(7) 3.406 1_664
H(11) H(13) 2.906 1_655
H(11) H(16) 3.030 1_655
H(12) O(3) 3.360 1_664
H(12) O(3) 3.126 2_766
H(12) O(9) 3.226 1_655
H(12) C(24) 3.141 1_655
H(12) C(24) 2.972 2_775
H(12) H(13) 2.392 1_655
H(12) H(13) 2.487 2_775
H(12) H(14) 3.004 2_775
H(12) H(15) 3.523 1_655
H(12) H(15) 2.943 2_775
H(13) O(3) 2.698 1_564
H(13) O(3) 3.138 2_666
H(13) O(7) 3.531 2_775
H(13) C(9) 3.537 1_564
H(13) C(21) 2.981 1_455
H(13) C(21) 3.249 2_775
H(13) H(7) 2.856 1_564
H(13) H(10) 3.199 1_455
H(13) H(10) 3.179 2_775
H(13) H(11) 2.906 1_455
H(13) H(12) 2.392 1_455
H(13) H(12) 2.487 2_775
H(13) H(13) 2.823 2_675
H(14) O(3) 3.365 1_564
H(14) O(7) 2.519 2_775
H(14) C(10) 3.510 1_564
H(14) C(21) 3.584 2_775
H(14) C(23) 3.381 2_775
H(14) C(24) 3.178 2_775
H(14) H(4) 3.574 2_666
H(14) H(7) 2.595 1_564
H(14) H(10) 3.506 2_775
H(14) H(12) 3.004 2_775
H(14) H(14) 2.361 2_775
H(14) H(15) 3.317 2_775
H(15) O(1) 2.869 2_666
H(15) O(2) 3.383 2_666
H(15) O(3) 2.949 2_666
H(15) C(6) 3.145 2_666
H(15) C(7) 3.119 2_666
H(15) C(21) 3.290 2_775
H(15) H(3) 3.567 2_666
H(15) H(4) 2.259 2_666
H(15) H(10) 2.811 2_775
H(15) H(12) 3.523 1_455
H(15) H(12) 2.943 2_775
H(15) H(14) 3.317 2_775
H(16) O(1) 2.978 2_666
H(16) O(5) 2.477 1_455
H(16) C(4) 3.540 2_666
H(16) C(20) 3.556 1_455
H(16) H(1) 3.340 2_666
H(16) H(2) 2.943 2_656
H(16) H(3) 3.388 2_656
H(16) H(5) 3.382 2_756
H(16) H(11) 3.030 1_455

loop_
_geom_torsion_atom_site_label_1
_geom_torsion_atom_site_label_2
_geom_torsion_atom_site_label_3
_geom_torsion_atom_site_label_4
_geom_torsion
C(7) O(2) C(6) O(1) -9.7(3)
C(7) O(2) C(6) C(5) 172.9(2)
C(10) O(4) C(9) O(3) 0.0(3)
C(10) O(4) C(9) C(8) 178.3(2)
C(21) O(6) C(20) O(5) -12.1(3)
C(21) O(6) C(20) C(19) 170.52(18)
C(24) O(9) C(23) O(7) -8.9(3)
C(24) O(9) C(23) C(22) 170.21(18)
C(2) C(1) C(28) C(27) -2(2)
C(28) C(1) C(2) C(3) 15(2)
C(1) C(2) C(3) C(4) 167.9(8)
C(1) C(2) C(3) C(12) -9.6(10)
C(2) C(3) C(4) C(5) -176.3(2)
C(2) C(3) C(12) C(11) 176.1(2)
C(2) C(3) C(12) C(13) -2.6(3)
C(4) C(3) C(12) C(11) -1.6(3)
C(4) C(3) C(12) C(13) 179.8(2)
C(12) C(3) C(4) C(5) 1.2(3)
C(3) C(4) C(5) C(6) 179.8(2)
C(3) C(4) C(5) C(8) 1.1(3)
C(4) C(5) C(6) O(1) -40.4(3)
C(4) C(5) C(6) O(2) 136.9(2)
C(4) C(5) C(8) C(9) 169.6(2)
C(4) C(5) C(8) C(11) -3.1(3)
C(6) C(5) C(8) C(9) -9.0(3)
C(6) C(5) C(8) C(11) 178.3(2)
C(8) C(5) C(6) O(1) 138.2(2)
C(8) C(5) C(6) O(2) -44.5(3)
C(5) C(8) C(9) O(3) -37.6(3)
C(5) C(8) C(9) O(4) 144.2(2)
C(5) C(8) C(11) C(12) 2.7(3)
C(9) C(8) C(11) C(12) -170.2(2)
C(11) C(8) C(9) O(3) 135.2(2)
C(11) C(8) C(9) O(4) -43.0(3)
C(8) C(11) C(12) C(3) -0.3(3)
C(8) C(11) C(12) C(13) 178.2(2)
C(3) C(12) C(13) C(14) 0.1(10)
C(11) C(12) C(13) C(14) -178.5(9)
C(12) C(13) C(14) C(15) 6(2)
C(13) C(14) C(15) C(16) -1(2)
C(14) C(15) C(16) C(17) -2.0(19)
C(15) C(16) C(17) C(18) -174.5(7)
C(15) C(16) C(17) C(26) 3.7(9)
C(16) C(17) C(18) C(19) 177.8(2)
C(16) C(17) C(26) C(25) 179.4(2)
C(16) C(17) C(26) C(27) -1.4(3)
C(18) C(17) C(26) C(25) -2.3(3)
C(18) C(17) C(26) C(27) 176.8(2)
C(26) C(17) C(18) C(19) -0.3(3)
C(17) C(18) C(19) C(20) -175.5(2)
C(17) C(18) C(19) C(22) 2.3(3)
C(18) C(19) C(20) O(5) -51.9(3)
C(18) C(19) C(20) O(6) 125.5(2)
C(18) C(19) C(22) C(23) 172.9(2)
C(18) C(19) C(22) C(25) -1.6(3)
C(20) C(19) C(22) C(23) -9.4(3)
C(20) C(19) C(22) C(25) 176.2(2)
C(22) C(19) C(20) O(5) 130.4(2)
C(22) C(19) C(20) O(6) -52.3(3)
C(19) C(22) C(23) O(7) -28.2(3)
C(19) C(22) C(23) O(9) 152.7(2)
C(19) C(22) C(25) C(26) -1.1(3)
C(23) C(22) C(25) C(26) -175.6(2)
C(25) C(22) C(23) O(7) 146.2(2)
C(25) C(22) C(23) O(9) -32.8(3)
C(22) C(25) C(26) C(17) 3.0(3)
C(22) C(25) C(26) C(27) -176.0(2)
C(17) C(26) C(27) C(28) -12.1(12)
C(25) C(26) C(27) C(28) 167.0(10)
C(26) C(27) C(28) C(1) 12(2)
